data_7024881
loop_
_publ_author_name
'Lopez, Nazario'
'Zhao, Hanhua'
'Prosvirin, Andrey V.'
'Wernsdorfer, Wolfgang'
'Dunbar, Kim R.'

_publ_section_title
;
 A homologous heterospin series of mononuclear lanthanide/TCNQF(4) organic
 radical complexes.
;
_journal_issue 18
_journal_name_full 'Dalton transactions (Cambridge, England : 2003)'
_journal_page_first 4341
_journal_page_last 4352
_journal_paper_doi 10.1039/b922219g
_journal_volume 39
_journal_year 2010
_chemical_formula_sum 'C36 H18 Dy0.26 F12 N12 O9 Y0.74'
_chemical_formula_weight 1099.04
_chemical_name_common
;Yttrium Dysprosium(iii) 2,3,5,6-Tetrafluoro-7,7,8,8-
Tetracyanoquinodimethane'
;
_chemical_name_systematic
;Yttrium Dysprosium(III)
2,3,5,6-Tetrafluoro-7,7,8,8-Tetracyanoquinodimethane'
;
_space_group_IT_number 14
_symmetry_cell_setting monoclinic
_symmetry_space_group_name_Hall '-P 2ybc'
_symmetry_space_group_name_H-M 'P 1 21/c 1'
_atom_sites_solution_hydrogens geom
_atom_sites_solution_primary direct
_atom_sites_solution_secondary difmap
_audit_creation_method SHELXL-97
_cell_angle_alpha 90.00
_cell_angle_beta 103.198(7)
_cell_angle_gamma 90.00
_cell_formula_units_Z 4
_cell_length_a 13.6435(19)
_cell_length_b 17.639(2)
_cell_length_c 17.018(3)
_cell_measurement_temperature 110(2)
_cell_volume 3987.3(10)
_computing_structure_refinement 'SHELXL-97 (Sheldrick, 1997)'
_computing_structure_solution 'SHELXS-97 (Sheldrick, 1990)'
_diffrn_ambient_temperature 110(2)
_diffrn_measured_fraction_theta_full 0.973
_diffrn_measured_fraction_theta_max 0.973
_diffrn_radiation_monochromator graphite
_diffrn_radiation_source 'fine-focus sealed tube'
_diffrn_radiation_type MoK\a
_diffrn_radiation_wavelength 0.71073
_diffrn_reflns_av_R_equivalents 0.0277
_diffrn_reflns_av_sigmaI/netI 0.0243
_diffrn_reflns_limit_h_max 18
_diffrn_reflns_limit_h_min -17
_diffrn_reflns_limit_k_max 22
_diffrn_reflns_limit_k_min -22
_diffrn_reflns_limit_l_max 22
_diffrn_reflns_limit_l_min -22
_diffrn_reflns_number 35568
_diffrn_reflns_theta_full 28.33
_diffrn_reflns_theta_max 28.33
_diffrn_reflns_theta_min 1.69
_exptl_absorpt_coefficient_mu 1.701
_exptl_absorpt_correction_T_max 0.8219
_exptl_absorpt_correction_T_min 0.5673
_exptl_absorpt_correction_type multi-scan
_exptl_absorpt_process_details 'SADABS, 1996'
_exptl_crystal_density_diffrn 1.831
_exptl_crystal_density_method 'not measured'
_exptl_crystal_F_000 2177
_exptl_crystal_size_max 0.34
_exptl_crystal_size_mid 0.19
_exptl_crystal_size_min 0.12
_refine_diff_density_max 0.386
_refine_diff_density_min -0.389
_refine_diff_density_rms 0.055
_refine_ls_extinction_coef 0.00038(10)
_refine_ls_extinction_expression Fc^*^=kFc[1+0.001xFc^2^\l^3^/sin(2\q)]^-1/4^
_refine_ls_extinction_method SHELXL
_refine_ls_goodness_of_fit_ref 1.029
_refine_ls_hydrogen_treatment mixed
_refine_ls_matrix_type full
_refine_ls_number_parameters 687
_refine_ls_number_reflns 9675
_refine_ls_number_restraints 27
_refine_ls_restrained_S_all 1.029
_refine_ls_R_factor_all 0.0247
_refine_ls_R_factor_gt 0.0213
_refine_ls_shift/su_max 0.003
_refine_ls_shift/su_mean 0.000
_refine_ls_structure_factor_coef Fsqd
_refine_ls_weighting_details 'calc w=1/[\s^2^(Fo^2^)+(0.0276P)^2^+1.6948P] where P=(Fo^2^+2Fc^2^)/3'
_refine_ls_weighting_scheme calc
_refine_ls_wR_factor_gt 0.0546
_refine_ls_wR_factor_ref 0.0562
_reflns_number_gt 8859
_reflns_number_total 9675
_reflns_threshold_expression >2sigma(I)
_cod_data_source_file b922219g.txt
_cod_data_source_block g:\nazario\struct~1\nl101\work\ydytf4
_cod_original_sg_symbol_H-M P21/c
_cod_database_code 7024881

loop_
_symmetry_equiv_pos_as_xyz
'x, y, z'
'-x, y+1/2, -z+1/2'
'-x, -y, -z'
'x, -y-1/2, z-1/2'

loop_
_atom_site_label
_atom_site_type_symbol
_atom_site_fract_x
_atom_site_fract_y
_atom_site_fract_z
_atom_site_U_iso_or_equiv
_atom_site_adp_type
_atom_site_occupancy
_atom_site_symmetry_multiplicity
_atom_site_calc_flag
_atom_site_refinement_flags
Dy1 Dy 0.198400(7) 0.409379(5) 0.935453(5) 0.01030(4) Uani 0.2659(12) 1 d P
Y1 Y 0.198400(7) 0.409379(5) 0.935453(5) 0.01030(4) Uani 0.7341(12) 1 d P
F1 F 0.52482(6) 0.30944(5) 1.09457(5) 0.02065(18) Uani 1 1 d .
F2 F 0.45549(6) 0.12315(5) 1.27434(5) 0.01810(17) Uani 1 1 d .
F3 F 0.64842(6) 0.10063(5) 1.32828(5) 0.01880(17) Uani 1 1 d .
F4 F 0.71814(6) 0.28988(5) 1.15064(5) 0.02082(18) Uani 1 1 d .
F5 F 0.20555(7) 0.15910(5) 1.00130(5) 0.02097(18) Uani 1 1 d .
F6 F 0.06275(6) -0.00898(5) 0.78868(5) 0.02039(18) Uani 1 1 d .
F7 F 0.04525(7) -0.11304(5) 0.89497(5) 0.02270(18) Uani 1 1 d .
F8 F 0.19349(7) 0.05429(5) 1.10612(5) 0.02191(18) Uani 1 1 d .
F9 F 0.28970(6) 0.53307(5) 0.31804(5) 0.01950(17) Uani 1 1 d .
F10 F 0.44908(6) 0.36862(5) 0.52840(5) 0.02001(17) Uani 1 1 d .
F11 F 0.43534(7) 0.47261(5) 0.63496(5) 0.02125(18) Uani 1 1 d .
F12 F 0.27612(7) 0.63747(5) 0.42403(5) 0.02043(18) Uani 1 1 d .
O1 O 0.06560(7) 0.49645(6) 0.92760(6) 0.0197(2) Uani 1 1 d D
O2 O 0.24582(8) 0.47254(6) 1.05760(6) 0.0194(2) Uani 1 1 d D
O3 O 0.25187(8) 0.52832(6) 0.89802(7) 0.0235(2) Uani 1 1 d D
O4 O 0.35534(8) 0.39684(6) 0.90865(7) 0.0204(2) Uani 1 1 d D
O5 O 0.08540(7) 0.35401(6) 1.00341(6) 0.0180(2) Uani 1 1 d D
O6 O 0.12913(8) 0.41439(6) 0.79754(6) 0.0218(2) Uani 1 1 d D
O7 O 0.10236(9) 0.64741(6) 0.91944(7) 0.0300(3) Uani 1 1 d D
O8 O 0.39466(9) 0.59683(6) 1.00839(7) 0.0258(2) Uani 1 1 d D
O9 O 0.48636(8) 0.51406(6) 0.89725(7) 0.0231(2) Uani 1 1 d D
N1 N 0.29738(9) 0.32007(7) 1.03620(7) 0.0168(2) Uani 1 1 d .
N2 N 0.23414(9) 0.18135(7) 1.21667(7) 0.0216(3) Uani 1 1 d .
N3 N 0.87360(10) 0.08476(7) 1.38234(8) 0.0249(3) Uani 1 1 d .
N4 N 0.93863(10) 0.25851(8) 1.22949(9) 0.0297(3) Uani 1 1 d .
N5 N 0.17167(9) 0.27839(7) 0.87780(7) 0.0182(2) Uani 1 1 d .
N6 N 0.11440(10) 0.12004(8) 0.67904(7) 0.0228(3) Uani 1 1 d .
N7 N 0.04367(11) -0.22622(8) 1.03692(9) 0.0292(3) Uani 1 1 d .
N8 N 0.14630(10) -0.06502(8) 1.21831(8) 0.0249(3) Uani 1 1 d .
N9 N 0.35015(10) 0.41732(7) 0.20795(8) 0.0232(3) Uani 1 1 d .
N10 N 0.43144(10) 0.25084(7) 0.39292(8) 0.0242(3) Uani 1 1 d .
N11 N 0.39605(11) 0.59654(8) 0.74527(8) 0.0286(3) Uani 1 1 d .
N12 N 0.30046(12) 0.75780(8) 0.55449(9) 0.0311(3) Uani 1 1 d .
C1 C 0.33593(10) 0.28245(8) 1.08927(8) 0.0154(3) Uani 1 1 d .
C2 C 0.37541(10) 0.23412(7) 1.15526(8) 0.0150(3) Uani 1 1 d .
C3 C 0.29968(10) 0.20314(8) 1.19089(8) 0.0165(3) Uani 1 1 d .
C4 C 0.47975(10) 0.22019(7) 1.18383(8) 0.0143(2) Uani 1 1 d .
C5 C 0.55436(10) 0.25869(7) 1.15367(8) 0.0154(3) Uani 1 1 d .
C6 C 0.51934(10) 0.16631(7) 1.24438(8) 0.0145(2) Uani 1 1 d .
C7 C 0.65480(10) 0.24815(8) 1.18272(8) 0.0157(3) Uani 1 1 d .
C8 C 0.61963(10) 0.15481(7) 1.27238(8) 0.0150(3) Uani 1 1 d .
C9 C 0.69479(10) 0.19588(7) 1.24495(8) 0.0148(3) Uani 1 1 d .
C10 C 0.79920(10) 0.18474(8) 1.27556(8) 0.0164(3) Uani 1 1 d .
C11 C 0.87478(11) 0.22627(8) 1.24877(9) 0.0200(3) Uani 1 1 d .
C12 C 0.83830(10) 0.12934(8) 1.33490(9) 0.0186(3) Uani 1 1 d .
C13 C 0.15802(10) 0.21656(8) 0.85723(8) 0.0160(3) Uani 1 1 d .
C14 C 0.14020(10) 0.13985(8) 0.83216(8) 0.0157(3) Uani 1 1 d .
C15 C 0.12322(10) 0.12751(8) 0.74720(8) 0.0175(3) Uani 1 1 d .
C16 C 0.13226(10) 0.08215(7) 0.88847(8) 0.0148(3) Uani 1 1 d .
C17 C 0.16352(10) 0.09295(7) 0.97303(8) 0.0159(3) Uani 1 1 d .
C18 C 0.09390(10) 0.00815(8) 0.86704(8) 0.0159(3) Uani 1 1 d .
C19 C 0.15717(10) 0.03819(8) 1.02803(8) 0.0162(3) Uani 1 1 d .
C20 C 0.08557(10) -0.04619(8) 0.92225(8) 0.0166(3) Uani 1 1 d .
C21 C 0.11760(10) -0.03512(8) 1.00688(8) 0.0153(3) Uani 1 1 d .
C22 C 0.11221(11) -0.09104(7) 1.06564(9) 0.0173(3) Uani 1 1 d .
C23 C 0.13281(11) -0.07506(8) 1.15007(9) 0.0186(3) Uani 1 1 d .
C24 C 0.07406(11) -0.16542(8) 1.04652(9) 0.0205(3) Uani 1 1 d .
C25 C 0.36069(11) 0.40548(8) 0.27569(9) 0.0177(3) Uani 1 1 d .
C26 C 0.37684(10) 0.38862(8) 0.35929(8) 0.0162(3) Uani 1 1 d .
C27 C 0.40776(10) 0.31283(8) 0.37997(8) 0.0179(3) Uani 1 1 d .
C28 C 0.37028(10) 0.44495(7) 0.41734(8) 0.0146(2) Uani 1 1 d .
C29 C 0.32828(10) 0.51750(8) 0.39622(8) 0.0157(3) Uani 1 1 d .
C30 C 0.40425(10) 0.43444(8) 0.50174(8) 0.0154(3) Uani 1 1 d .
C31 C 0.32114(10) 0.57187(8) 0.45136(8) 0.0158(3) Uani 1 1 d .
C32 C 0.35515(10) 0.56159(8) 0.53571(8) 0.0154(3) Uani 1 1 d .
C33 C 0.39729(10) 0.48864(8) 0.55691(8) 0.0162(3) Uani 1 1 d .
C34 C 0.34706(11) 0.61888(8) 0.59230(8) 0.0181(3) Uani 1 1 d .
C35 C 0.32023(12) 0.69521(9) 0.56967(9) 0.0217(3) Uani 1 1 d .
C36 C 0.37469(11) 0.60564(8) 0.67689(9) 0.0208(3) Uani 1 1 d .
H1A H 0.0009(8) 0.4807(8) 0.9219(11) 0.025 Uiso 1 1 d D
H2A H 0.2050(11) 0.5108(8) 1.0692(10) 0.025 Uiso 1 1 d D
H3A H 0.2944(11) 0.5564(9) 0.9359(7) 0.025 Uiso 1 1 d D
H4A H 0.3919(12) 0.4381(6) 0.8997(11) 0.025 Uiso 1 1 d D
H5A H 0.0908(13) 0.3657(9) 1.0566(6) 0.025 Uiso 1 1 d D
H6A H 0.1504(13) 0.3804(7) 0.7640(9) 0.025 Uiso 1 1 d D
H7A H 0.0816(13) 0.6744(9) 0.8734(6) 0.025 Uiso 1 1 d D
H8A H 0.3784(13) 0.6436(6) 1.0266(10) 0.025 Uiso 1 1 d D
H9A H 0.4750(13) 0.5491(8) 0.9342(7) 0.025 Uiso 1 1 d D
H1B H 0.0716(12) 0.5476(5) 0.9213(11) 0.025 Uiso 1 1 d D
H2B H 0.2845(11) 0.4519(9) 1.1033(8) 0.025 Uiso 1 1 d D
H3B H 0.2258(12) 0.5535(9) 0.8512(6) 0.025 Uiso 1 1 d D
H4B H 0.3869(12) 0.3518(5) 0.9056(11) 0.025 Uiso 1 1 d D
H5B H 0.0453(12) 0.3127(7) 0.9881(9) 0.025 Uiso 1 1 d D
H6B H 0.1140(13) 0.4606(6) 0.7740(10) 0.025 Uiso 1 1 d D
H7B H 0.1392(12) 0.6739(9) 0.9618(7) 0.025 Uiso 1 1 d D
H8B H 0.4130(13) 0.5628(7) 1.0503(8) 0.025 Uiso 1 1 d D
H9B H 0.4695(13) 0.5333(9) 0.8459(5) 0.025 Uiso 1 1 d D

loop_
_atom_site_aniso_label
_atom_site_aniso_U_11
_atom_site_aniso_U_22
_atom_site_aniso_U_33
_atom_site_aniso_U_23
_atom_site_aniso_U_13
_atom_site_aniso_U_12
Dy1 0.01076(5) 0.00968(6) 0.00996(5) 0.00093(3) 0.00132(3) 0.00020(3)
Y1 0.01076(5) 0.00968(6) 0.00996(5) 0.00093(3) 0.00132(3) 0.00020(3)
F1 0.0196(4) 0.0215(4) 0.0195(4) 0.0105(3) 0.0016(3) -0.0002(3)
F2 0.0180(4) 0.0188(4) 0.0184(4) 0.0054(3) 0.0059(3) -0.0007(3)
F3 0.0188(4) 0.0187(4) 0.0182(4) 0.0081(3) 0.0029(3) 0.0023(3)
F4 0.0179(4) 0.0219(4) 0.0227(4) 0.0079(3) 0.0047(3) -0.0028(3)
F5 0.0309(5) 0.0136(4) 0.0160(4) -0.0020(3) 0.0003(3) -0.0065(3)
F6 0.0250(4) 0.0201(4) 0.0140(4) -0.0039(3) 0.0001(3) -0.0042(3)
F7 0.0299(5) 0.0148(4) 0.0215(4) -0.0037(3) 0.0021(4) -0.0076(3)
F8 0.0325(5) 0.0177(4) 0.0134(4) -0.0016(3) 0.0008(3) -0.0060(3)
F9 0.0273(4) 0.0180(4) 0.0119(4) 0.0021(3) 0.0019(3) 0.0031(3)
F10 0.0242(4) 0.0168(4) 0.0178(4) 0.0033(3) 0.0021(3) 0.0051(3)
F11 0.0274(4) 0.0226(4) 0.0118(4) 0.0008(3) 0.0006(3) 0.0031(3)
F12 0.0282(4) 0.0135(4) 0.0191(4) 0.0018(3) 0.0045(3) 0.0040(3)
O1 0.0157(5) 0.0153(5) 0.0272(5) 0.0005(4) 0.0031(4) 0.0017(4)
O2 0.0209(5) 0.0182(5) 0.0173(5) -0.0028(4) 0.0004(4) 0.0026(4)
O3 0.0197(5) 0.0180(5) 0.0308(6) 0.0092(4) 0.0018(4) -0.0011(4)
O4 0.0184(5) 0.0162(5) 0.0288(6) 0.0024(4) 0.0099(4) 0.0009(4)
O5 0.0189(5) 0.0181(5) 0.0174(5) -0.0003(4) 0.0050(4) -0.0043(4)
O6 0.0285(6) 0.0214(5) 0.0144(5) 0.0019(4) 0.0026(4) 0.0091(4)
O7 0.0381(7) 0.0190(6) 0.0305(6) 0.0039(5) 0.0026(5) -0.0025(5)
O8 0.0359(6) 0.0195(5) 0.0242(6) -0.0016(4) 0.0114(5) -0.0032(4)
O9 0.0291(6) 0.0203(5) 0.0215(5) 0.0005(4) 0.0093(4) -0.0011(4)
N1 0.0163(5) 0.0168(6) 0.0170(5) 0.0013(5) 0.0029(4) 0.0007(4)
N2 0.0212(6) 0.0250(6) 0.0188(6) 0.0003(5) 0.0049(5) -0.0013(5)
N3 0.0174(6) 0.0262(7) 0.0286(7) 0.0085(5) 0.0002(5) -0.0011(5)
N4 0.0213(6) 0.0313(7) 0.0352(8) 0.0106(6) 0.0038(6) -0.0026(5)
N5 0.0238(6) 0.0165(6) 0.0139(5) 0.0012(4) 0.0032(5) -0.0004(4)
N6 0.0256(6) 0.0244(6) 0.0174(6) -0.0008(5) 0.0028(5) 0.0038(5)
N7 0.0350(8) 0.0210(7) 0.0298(7) 0.0011(5) 0.0035(6) -0.0086(6)
N8 0.0322(7) 0.0216(6) 0.0220(6) -0.0005(5) 0.0082(5) -0.0025(5)
N9 0.0269(7) 0.0244(7) 0.0172(6) -0.0030(5) 0.0030(5) 0.0015(5)
N10 0.0281(7) 0.0184(6) 0.0262(7) -0.0014(5) 0.0064(5) 0.0002(5)
N11 0.0348(8) 0.0299(7) 0.0191(7) -0.0049(5) 0.0018(6) 0.0038(6)
N12 0.0474(9) 0.0185(7) 0.0289(7) -0.0036(5) 0.0121(7) -0.0015(6)
C1 0.0150(6) 0.0156(6) 0.0161(6) -0.0031(5) 0.0043(5) -0.0014(5)
C2 0.0177(6) 0.0136(6) 0.0133(6) 0.0004(5) 0.0029(5) 0.0006(5)
C3 0.0192(6) 0.0158(6) 0.0127(6) -0.0007(5) -0.0001(5) 0.0016(5)
C4 0.0167(6) 0.0135(6) 0.0122(6) -0.0020(5) 0.0024(5) 0.0003(5)
C5 0.0195(6) 0.0129(6) 0.0131(6) 0.0026(5) 0.0019(5) 0.0002(5)
C6 0.0183(6) 0.0132(6) 0.0128(6) -0.0001(5) 0.0053(5) -0.0015(5)
C7 0.0179(6) 0.0139(6) 0.0159(6) 0.0007(5) 0.0051(5) -0.0017(5)
C8 0.0199(6) 0.0124(6) 0.0119(6) 0.0015(5) 0.0024(5) 0.0014(5)
C9 0.0170(6) 0.0141(6) 0.0131(6) -0.0018(5) 0.0029(5) -0.0002(5)
C10 0.0177(6) 0.0154(6) 0.0155(6) 0.0008(5) 0.0024(5) 0.0000(5)
C11 0.0188(7) 0.0188(7) 0.0203(7) 0.0028(5) 0.0001(5) 0.0013(5)
C12 0.0149(6) 0.0198(7) 0.0204(7) -0.0001(6) 0.0027(5) -0.0019(5)
C13 0.0165(6) 0.0193(7) 0.0119(6) 0.0024(5) 0.0029(5) 0.0015(5)
C14 0.0161(6) 0.0152(6) 0.0148(6) -0.0015(5) 0.0015(5) 0.0011(5)
C15 0.0175(6) 0.0147(6) 0.0190(7) -0.0002(5) 0.0017(5) 0.0014(5)
C16 0.0137(6) 0.0153(6) 0.0143(6) -0.0004(5) 0.0012(5) 0.0015(5)
C17 0.0169(6) 0.0125(6) 0.0171(6) -0.0028(5) 0.0017(5) -0.0017(5)
C18 0.0154(6) 0.0169(6) 0.0142(6) -0.0038(5) 0.0007(5) 0.0002(5)
C19 0.0172(6) 0.0171(6) 0.0135(6) -0.0022(5) 0.0017(5) -0.0002(5)
C20 0.0160(6) 0.0128(6) 0.0203(7) -0.0037(5) 0.0029(5) -0.0021(5)
C21 0.0135(6) 0.0144(6) 0.0181(6) -0.0002(5) 0.0036(5) 0.0004(5)
C22 0.0172(6) 0.0158(7) 0.0188(7) -0.0005(5) 0.0039(5) -0.0010(5)
C23 0.0190(7) 0.0142(6) 0.0232(7) 0.0016(5) 0.0062(6) -0.0010(5)
C24 0.0213(7) 0.0194(7) 0.0201(7) 0.0015(5) 0.0032(6) -0.0019(5)
C25 0.0169(6) 0.0162(6) 0.0199(7) -0.0038(5) 0.0037(5) 0.0001(5)
C26 0.0171(6) 0.0152(6) 0.0161(6) -0.0005(5) 0.0034(5) -0.0002(5)
C27 0.0180(6) 0.0189(7) 0.0170(6) -0.0027(5) 0.0043(5) -0.0020(5)
C28 0.0142(6) 0.0143(6) 0.0153(6) 0.0000(5) 0.0036(5) -0.0017(5)
C29 0.0170(6) 0.0173(6) 0.0121(6) 0.0020(5) 0.0022(5) -0.0011(5)
C30 0.0149(6) 0.0143(6) 0.0163(6) 0.0028(5) 0.0025(5) 0.0008(5)
C31 0.0174(6) 0.0125(6) 0.0175(6) 0.0016(5) 0.0041(5) 0.0000(5)
C32 0.0146(6) 0.0159(6) 0.0156(6) -0.0011(5) 0.0030(5) -0.0026(5)
C33 0.0155(6) 0.0198(7) 0.0124(6) 0.0021(5) 0.0016(5) -0.0016(5)
C34 0.0191(7) 0.0182(7) 0.0170(6) -0.0020(5) 0.0040(5) -0.0021(5)
C35 0.0257(7) 0.0215(8) 0.0188(7) -0.0058(5) 0.0068(6) -0.0041(6)
C36 0.0213(7) 0.0196(7) 0.0213(7) -0.0058(6) 0.0041(6) -0.0002(5)

loop_
_atom_type_symbol
_atom_type_description
_atom_type_scat_dispersion_real
_atom_type_scat_dispersion_imag
_atom_type_scat_source
C C 0.0033 0.0016 'International Tables Vol C Tables 4.2.6.8 and 6.1.1.4'
H H 0.0000 0.0000 'International Tables Vol C Tables 4.2.6.8 and 6.1.1.4'
N N 0.0061 0.0033 'International Tables Vol C Tables 4.2.6.8 and 6.1.1.4'
O O 0.0106 0.0060 'International Tables Vol C Tables 4.2.6.8 and 6.1.1.4'
F F 0.0171 0.0103 'International Tables Vol C Tables 4.2.6.8 and 6.1.1.4'
Y Y -2.7962 3.5667 'International Tables Vol C Tables 4.2.6.8 and 6.1.1.4'
Dy Dy -0.1892 4.4098 'International Tables Vol C Tables 4.2.6.8 and 6.1.1.4'

loop_
_geom_angle_atom_site_label_1
_geom_angle_atom_site_label_2
_geom_angle_atom_site_label_3
_geom_angle
O4 Dy1 O2 98.18(4)
O4 Dy1 O6 89.18(4)
O2 Dy1 O6 148.66(4)
O4 Dy1 O5 143.69(4)
O2 Dy1 O5 80.67(4)
O6 Dy1 O5 110.67(4)
O4 Dy1 O1 142.23(4)
O2 Dy1 O1 77.94(4)
O6 Dy1 O1 77.74(4)
O5 Dy1 O1 73.46(4)
O4 Dy1 O3 70.87(4)
O2 Dy1 O3 76.95(4)
O6 Dy1 O3 76.86(4)
O5 Dy1 O3 141.66(4)
O1 Dy1 O3 71.68(4)
O4 Dy1 N1 72.08(4)
O2 Dy1 N1 71.92(4)
O6 Dy1 N1 138.77(4)
O5 Dy1 N1 73.17(4)
O1 Dy1 N1 137.86(4)
O3 Dy1 N1 126.68(4)
O4 Dy1 N5 83.83(4)
O2 Dy1 N5 141.37(4)
O6 Dy1 N5 69.51(4)
O5 Dy1 N5 75.83(4)
O1 Dy1 N5 122.55(4)
O3 Dy1 N5 137.90(4)
N1 Dy1 N5 72.14(4)
C1 N1 Dy1 171.20(11)
C13 N5 Dy1 174.49(11)
N1 C1 C2 175.24(14)
C1 C2 C4 123.19(12)
C1 C2 C3 112.84(12)
C4 C2 C3 123.94(12)
N2 C3 C2 175.52(15)
C5 C4 C6 113.58(12)
C5 C4 C2 122.85(12)
C6 C4 C2 123.56(12)
F1 C5 C7 118.07(12)
F1 C5 C4 118.41(12)
C7 C5 C4 123.50(12)
F2 C6 C8 118.13(12)
F2 C6 C4 118.99(12)
C8 C6 C4 122.86(12)
F4 C7 C5 117.79(12)
F4 C7 C9 119.16(12)
C5 C7 C9 123.05(12)
F3 C8 C6 117.62(12)
F3 C8 C9 118.70(12)
C6 C8 C9 123.68(12)
C10 C9 C7 123.34(12)
C10 C9 C8 123.42(12)
C7 C9 C8 113.23(12)
C9 C10 C12 122.76(12)
C9 C10 C11 123.60(12)
C12 C10 C11 113.62(12)
N4 C11 C10 177.31(16)
N3 C12 C10 177.35(15)
N5 C13 C14 179.37(16)
C16 C14 C13 120.91(12)
C16 C14 C15 123.71(12)
C13 C14 C15 115.19(12)
N6 C15 C14 176.09(16)
C17 C16 C14 122.53(12)
C17 C16 C18 113.05(12)
C14 C16 C18 124.42(12)
F5 C17 C19 117.39(12)
F5 C17 C16 119.11(12)
C19 C17 C16 123.44(12)
F6 C18 C20 118.04(12)
F6 C18 C16 118.50(12)
C20 C18 C16 123.46(12)
F8 C19 C17 117.70(12)
F8 C19 C21 118.65(12)
C17 C19 C21 123.62(13)
F7 C20 C18 118.16(12)
F7 C20 C21 118.68(12)
C18 C20 C21 123.16(12)
C19 C21 C22 122.28(13)
C19 C21 C20 113.25(12)
C22 C21 C20 124.47(12)
C21 C22 C24 123.76(13)
C21 C22 C23 122.83(12)
C24 C22 C23 112.97(12)
N8 C23 C22 176.70(16)
N7 C24 C22 175.05(16)
N9 C25 C26 177.65(16)
C28 C26 C25 122.07(12)
C28 C26 C27 123.27(12)
C25 C26 C27 114.47(12)
N10 C27 C26 176.81(15)
C29 C28 C30 113.30(12)
C29 C28 C26 122.90(12)
C30 C28 C26 123.80(12)
F9 C29 C31 117.75(12)
F9 C29 C28 118.76(12)
C31 C29 C28 123.44(12)
F10 C30 C33 118.27(12)
F10 C30 C28 118.30(12)
C33 C30 C28 123.38(12)
F12 C31 C29 117.89(12)
F12 C31 C32 118.66(12)
C29 C31 C32 123.40(13)
C31 C32 C34 122.64(13)
C31 C32 C33 113.14(12)
C34 C32 C33 124.22(13)
F11 C33 C30 117.63(12)
F11 C33 C32 119.00(12)
C30 C33 C32 123.34(12)
C32 C34 C36 121.82(13)
C32 C34 C35 123.01(13)
C36 C34 C35 114.91(12)
N12 C35 C34 177.23(16)
N11 C36 C34 178.46(17)

loop_
_geom_bond_atom_site_label_1
_geom_bond_atom_site_label_2
_geom_bond_distance
Dy1 O4 2.2995(11)
Dy1 O2 2.3166(10)
Dy1 O6 2.3230(11)
Dy1 O5 2.3414(10)
Dy1 O1 2.3556(10)
Dy1 O3 2.3562(11)
Dy1 N1 2.4875(12)
Dy1 N5 2.5042(12)
F1 C5 1.3381(15)
F2 C6 1.3422(15)
F3 C8 1.3424(15)
F4 C7 1.3424(15)
F5 C17 1.3400(15)
F6 C18 1.3385(15)
F7 C20 1.3386(15)
F8 C19 1.3385(15)
F9 C29 1.3428(15)
F10 C30 1.3421(15)
F11 C33 1.3412(15)
F12 C31 1.3424(15)
N1 C1 1.1471(18)
N2 C3 1.1484(19)
N3 C12 1.1508(19)
N4 C11 1.149(2)
N5 C13 1.1475(19)
N6 C15 1.1461(19)
N7 C24 1.148(2)
N8 C23 1.1473(19)
N9 C25 1.1478(19)
N10 C27 1.1471(19)
N11 C36 1.144(2)
N12 C35 1.152(2)
C1 C2 1.4148(19)
C2 C4 1.4168(18)
C2 C3 1.4212(19)
C4 C5 1.4140(19)
C4 C6 1.4152(18)
C5 C7 1.3591(19)
C6 C8 1.3575(19)
C7 C9 1.4161(19)
C8 C9 1.4188(19)
C9 C10 1.4144(19)
C10 C12 1.4189(19)
C10 C11 1.422(2)
C13 C14 1.4229(19)
C14 C16 1.4190(19)
C14 C15 1.4277(19)
C16 C17 1.4173(19)
C16 C18 1.4226(18)
C17 C19 1.3614(19)
C18 C20 1.365(2)
C19 C21 1.4157(19)
C20 C21 1.4199(19)
C21 C22 1.4184(19)
C22 C24 1.4214(19)
C22 C23 1.428(2)
C25 C26 1.4206(19)
C26 C28 1.4183(19)
C26 C27 1.4217(19)
C28 C29 1.4145(18)
C28 C30 1.4172(18)
C29 C31 1.3606(19)
C30 C33 1.3583(19)
C31 C32 1.4158(19)
C32 C34 1.4175(19)
C32 C33 1.4219(19)
C34 C36 1.422(2)
C34 C35 1.425(2)
